data_7128586
loop_
_publ_author_name
'Chen, Li'
'Huang, Rong'
'Yun, Xing-Han'
'Hao, Tian-Hui'
'Yan, Sheng-Jiao'

_publ_section_title
;
 Multi-component cascade reaction of 3-formylchromones: highly selective
 synthesis of 4,5-dihydro-[4,5'-bipyrimidin]-6(1H)-one derivatives.
;
_journal_issue 62
_journal_name_full 'Chemical communications (Cambridge, England)'
_journal_page_first 7657
_journal_page_last 7660
_journal_paper_doi 10.1039/d1cc02437j
_journal_volume 57
_journal_year 2021
_chemical_formula_moiety 'C32 H22 Cl N5 O2, 2(C2 H6 O S)'
_chemical_formula_sum 'C36 H34 Cl N5 O4 S2'
_chemical_formula_weight 700.25
_space_group_crystal_system triclinic
_space_group_IT_number 2
_space_group_name_Hall '-P 1'
_space_group_name_H-M_alt 'P -1'
_atom_sites_solution_hydrogens mixed
_atom_sites_solution_primary dual
_audit_creation_date 2020-11-24
_audit_creation_method
;
Olex2 1.2
(compiled 2018.05.29 svn.r3508 for OlexSys, GUI svn.r5506)
;
_audit_update_record
;
2021-04-07 deposited with the CCDC.	2021-07-01 downloaded from the CCDC.
;
_cell_angle_alpha 68.7770(10)
_cell_angle_beta 88.0420(10)
_cell_angle_gamma 74.7870(10)
_cell_formula_units_Z 2
_cell_length_a 9.1579(3)
_cell_length_b 12.3208(5)
_cell_length_c 16.9209(6)
_cell_measurement_reflns_used 9409
_cell_measurement_temperature 150(2)
_cell_measurement_theta_max 74.60
_cell_measurement_theta_min 3.95
_cell_volume 1713.44(11)
_computing_cell_refinement 'SAINT v8.37A (Bruker, 2015)'
_computing_data_reduction 'SAINT v8.37A (Bruker, 2015)'
_computing_molecular_graphics 'Olex2 (Dolomanov et al., 2009)'
_computing_publication_material 'Olex2 (Dolomanov et al., 2009)'
_computing_structure_refinement 'ShelXL (Sheldrick, 2015)'
_computing_structure_solution 'ShelXT (Sheldrick, 2015)'
_diffrn_ambient_temperature 150.0
_diffrn_measured_fraction_theta_full 0.996
_diffrn_measured_fraction_theta_max 0.993
_diffrn_measurement_device_type 'CCD area detector'
_diffrn_measurement_method 'phi and omega scans'
_diffrn_radiation_monochromator graphite
_diffrn_radiation_type CuK\a
_diffrn_radiation_wavelength 1.54178
_diffrn_reflns_av_R_equivalents 0.0371
_diffrn_reflns_av_unetI/netI 0.0218
_diffrn_reflns_Laue_measured_fraction_full 0.996
_diffrn_reflns_Laue_measured_fraction_max 0.993
_diffrn_reflns_limit_h_max 11
_diffrn_reflns_limit_h_min -11
_diffrn_reflns_limit_k_max 15
_diffrn_reflns_limit_k_min -15
_diffrn_reflns_limit_l_max 21
_diffrn_reflns_limit_l_min -20
_diffrn_reflns_number 38140
_diffrn_reflns_point_group_measured_fraction_full 0.996
_diffrn_reflns_point_group_measured_fraction_max 0.993
_diffrn_reflns_theta_full 67.679
_diffrn_reflns_theta_max 74.663
_diffrn_reflns_theta_min 2.808
_exptl_absorpt_coefficient_mu 2.512
_exptl_absorpt_correction_T_max 0.0872
_exptl_absorpt_correction_T_min 0.0106
_exptl_absorpt_correction_type none
_exptl_absorpt_process_details
;
SADABS-2016/2 (Bruker,2016/2) was used for absorption correction.
wR2(int) was 0.0853 before and 0.0508 after correction.
The Ratio of minimum to maximum transmission is 0.1216.
The \l/2 correction factor is Not present.
;
_exptl_crystal_colour yellow
_exptl_crystal_density_diffrn 1.357
_exptl_crystal_description block
_exptl_crystal_F_000 732
_exptl_crystal_size_max 0.13
_exptl_crystal_size_mid 0.12
_exptl_crystal_size_min 0.1
_refine_diff_density_max 1.158
_refine_diff_density_min -0.460
_refine_diff_density_rms 0.085
_refine_ls_extinction_method none
_refine_ls_goodness_of_fit_ref 1.053
_refine_ls_hydrogen_treatment constr
_refine_ls_matrix_type full
_refine_ls_number_parameters 438
_refine_ls_number_reflns 6994
_refine_ls_number_restraints 0
_refine_ls_restrained_S_all 1.053
_refine_ls_R_factor_all 0.0685
_refine_ls_R_factor_gt 0.0677
_refine_ls_shift/su_max 0.001
_refine_ls_shift/su_mean 0.000
_refine_ls_structure_factor_coef Fsqd
_refine_ls_weighting_details 'w=1/[\s^2^(Fo^2^)+(0.1435P)^2^+0.3803P] where P=(Fo^2^+2Fc^2^)/3'
_refine_ls_weighting_scheme calc
_refine_ls_wR_factor_gt 0.1935
_refine_ls_wR_factor_ref 0.1949
_reflns_Friedel_coverage 0.000
_reflns_number_gt 6714
_reflns_number_total 6994
_reflns_threshold_expression 'I > 2\s(I)'
_cod_data_source_file d1cc02437j2.cif
_cod_data_source_block ww
_cod_depositor_comments 'Adding full bibliography for 7128586--7128587.cif.'
_cod_original_cell_volume 1713.45(11)
_cod_database_code 7128586
_shelx_shelxl_version_number 2014/7
_shelx_space_group_comment
;
The symmetry employed for this shelxl refinement is uniquely defined
by the following loop, which should always be used as a source of
symmetry information in preference to the above space-group names.
They are only intended as comments.
;
_shelx_estimated_absorpt_t_max 0.787
_shelx_estimated_absorpt_t_min 0.736
_olex2_refinement_description
;
1. Fixed Uiso
 At 1.2 times of:
  All C(H) groups, All N(H) groups
 At 1.5 times of:
  All C(H,H,H) groups, All O(H) groups
2.a Riding coordinates:
 O1(H1), N4(H4)
2.b Aromatic/amide H refined with riding coordinates:
 C1(H1A), C2(H2), C3(H3), C4(H4A), C5(H5), C8(H8), C12(H12), C15(H15),
 C21(H21), C22(H22), C23(H23), C24(H24), C28(H28), C29(H29), C30(H30), C31(H31),
  C32(H32)
2.c Idealised Me refined as rotating group:
 C17(H17A,H17B,H17C), C33(H33A,H33B,H33C), C34(H34A,H34B,H34C), C35(H35A,H35B,
 H35C), C36(H36A,H36B,H36C)
;
_olex2_submission_special_instructions 'No special instructions were received'

loop_
_space_group_symop_operation_xyz
'x, y, z'
'-x, -y, -z'

loop_
_atom_site_label
_atom_site_type_symbol
_atom_site_fract_x
_atom_site_fract_y
_atom_site_fract_z
_atom_site_U_iso_or_equiv
_atom_site_adp_type
_atom_site_occupancy
_atom_site_site_symmetry_order
_atom_site_calc_flag
_atom_site_refinement_flags_posn
_atom_site_refinement_flags_adp
_atom_site_refinement_flags_occupancy
_atom_site_disorder_assembly
_atom_site_disorder_group
Cl1 Cl 0.17304(6) 0.31519(5) 0.56787(3) 0.05745(18) Uani 1 1 d . . . . .
O1 O 0.61828(16) 0.52299(13) 0.35065(9) 0.0513(3) Uani 1 1 d . . . . .
H1 H 0.7039 0.4726 0.3617 0.077 Uiso 1 1 d R . . . .
O2 O 0.75622(19) 0.58620(15) 0.07356(11) 0.0603(4) Uani 1 1 d . . . . .
N1 N 0.20118(19) 0.74039(15) 0.35582(11) 0.0485(4) Uani 1 1 d . . . . .
N2 N 0.1747(2) 0.90209(16) 0.22153(12) 0.0541(4) Uani 1 1 d . . . . .
N3 N 0.39956(18) 0.52400(15) 0.21563(10) 0.0470(4) Uani 1 1 d . . . . .
N4 N 0.5927(2) 0.47324(16) 0.13104(11) 0.0518(4) Uani 1 1 d . . . . .
H4 H 0.6377 0.4208 0.1078 0.062 Uiso 1 1 d R . . . .
N5 N 0.6162(2) 0.84542(17) 0.06650(12) 0.0581(4) Uani 1 1 d . . . . .
C1 C -0.0775(3) 1.0368(2) 0.27782(16) 0.0596(5) Uani 1 1 d . . . . .
H1A H -0.0603 1.0625 0.2203 0.072 Uiso 1 1 calc R . . . .
C2 C -0.1980(3) 1.1043(2) 0.3069(2) 0.0697(6) Uani 1 1 d . . . . .
H2 H -0.2625 1.1742 0.2686 0.084 Uiso 1 1 calc R . . . .
C3 C -0.2224(3) 1.0677(2) 0.3926(2) 0.0686(6) Uani 1 1 d . . . . .
H3 H -0.3036 1.1126 0.4120 0.082 Uiso 1 1 calc R . . . .
C4 C -0.1262(3) 0.9649(2) 0.44899(18) 0.0659(6) Uani 1 1 d . . . . .
H4A H -0.1413 0.9417 0.5067 0.079 Uiso 1 1 calc R . . . .
C5 C -0.0065(3) 0.8950(2) 0.42068(15) 0.0567(5) Uani 1 1 d . . . . .
H5 H 0.0569 0.8247 0.4592 0.068 Uiso 1 1 calc R . . . .
C6 C 0.0178(2) 0.93071(18) 0.33442(15) 0.0524(4) Uani 1 1 d . . . . .
C7 C 0.1390(2) 0.85353(18) 0.30223(14) 0.0497(4) Uani 1 1 d . . . . .
C8 C 0.2773(2) 0.82722(19) 0.19434(14) 0.0526(4) Uani 1 1 d . . . . .
H8 H 0.3046 0.8574 0.1387 0.063 Uiso 1 1 calc R . . . .
C9 C 0.3470(2) 0.70660(17) 0.24313(13) 0.0472(4) Uani 1 1 d . . . . .
C10 C 0.3065(2) 0.66583(17) 0.32775(12) 0.0460(4) Uani 1 1 d . . . . .
C11 C 0.3647(2) 0.54138(17) 0.39091(12) 0.0459(4) Uani 1 1 d . . . . .
C12 C 0.2634(2) 0.49132(18) 0.44622(13) 0.0481(4) Uani 1 1 d . . . . .
H12 H 0.1645 0.5376 0.4445 0.058 Uiso 1 1 calc R . . . .
C13 C 0.3081(2) 0.37376(18) 0.50357(12) 0.0486(4) Uani 1 1 d . . . . .
C14 C 0.4564(2) 0.30125(18) 0.51064(13) 0.0489(4) Uani 1 1 d . . . . .
C15 C 0.5588(2) 0.35368(18) 0.45794(13) 0.0487(4) Uani 1 1 d . . . . .
H15 H 0.6589 0.3084 0.4621 0.058 Uiso 1 1 calc R . . . .
C16 C 0.5160(2) 0.47184(18) 0.39908(12) 0.0468(4) Uani 1 1 d . . . . .
C17 C 0.5058(3) 0.1729(2) 0.57302(15) 0.0590(5) Uani 1 1 d . . . . .
H17A H 0.4457 0.1264 0.5615 0.088 Uiso 1 1 calc GR . . . .
H17B H 0.4923 0.1720 0.6298 0.088 Uiso 1 1 calc GR . . . .
H17C H 0.6108 0.1385 0.5675 0.088 Uiso 1 1 calc GR . . . .
C18 C 0.4434(2) 0.62755(17) 0.20196(12) 0.0467(4) Uani 1 1 d . . . . .
C19 C 0.5591(2) 0.65871(18) 0.15293(12) 0.0489(4) Uani 1 1 d . . . . .
C20 C 0.6140(2) 0.76566(19) 0.14521(13) 0.0509(4) Uani 1 1 d . . . . .
C21 C 0.6613(3) 0.7787(2) 0.21753(14) 0.0562(5) Uani 1 1 d . . . . .
H21 H 0.6591 0.7212 0.2710 0.067 Uiso 1 1 calc R . . . .
C22 C 0.7122(3) 0.8790(2) 0.20889(16) 0.0633(5) Uani 1 1 d . . . . .
H22 H 0.7441 0.8900 0.2564 0.076 Uiso 1 1 calc R . . . .
C23 C 0.7141(3) 0.9620(2) 0.12831(17) 0.0636(6) Uani 1 1 d . . . . .
H23 H 0.7474 1.0302 0.1201 0.076 Uiso 1 1 calc R . . . .
C24 C 0.6656(3) 0.9413(2) 0.06050(16) 0.0638(6) Uani 1 1 d . . . . .
H24 H 0.6670 0.9979 0.0065 0.077 Uiso 1 1 calc R . . . .
C25 C 0.6436(2) 0.57561(19) 0.11461(13) 0.0513(4) Uani 1 1 d . . . . .
C26 C 0.4770(2) 0.45030(18) 0.18078(13) 0.0484(4) Uani 1 1 d . . . . .
C27 C 0.4387(2) 0.33458(19) 0.19657(14) 0.0517(4) Uani 1 1 d . . . . .
C28 C 0.4000(2) 0.2725(2) 0.27782(16) 0.0570(5) Uani 1 1 d . . . . .
H28 H 0.3972 0.3039 0.3204 0.068 Uiso 1 1 calc R . . . .
C29 C 0.3657(3) 0.1633(2) 0.2946(2) 0.0692(6) Uani 1 1 d . . . . .
H29 H 0.3427 0.1203 0.3490 0.083 Uiso 1 1 calc R . . . .
C30 C 0.3654(3) 0.1182(2) 0.2311(2) 0.0743(7) Uani 1 1 d . . . . .
H30 H 0.3414 0.0454 0.2428 0.089 Uiso 1 1 calc R . . . .
C31 C 0.4011(3) 0.1813(2) 0.1491(2) 0.0710(7) Uani 1 1 d . . . . .
H31 H 0.3986 0.1517 0.1060 0.085 Uiso 1 1 calc R . . . .
C32 C 0.4403(3) 0.2886(2) 0.13258(16) 0.0595(5) Uani 1 1 d . . . . .
H32 H 0.4676 0.3297 0.0788 0.071 Uiso 1 1 calc R . . . .
S1 S 1.02895(6) 0.37477(6) 0.34153(4) 0.0626(2) Uani 1 1 d . . . . .
O3 O 0.8882(2) 0.3724(2) 0.38932(14) 0.0865(6) Uani 1 1 d . . . . .
C33 C 1.0003(4) 0.3351(3) 0.2534(2) 0.0837(8) Uani 1 1 d . . . . .
H33A H 1.0134 0.2495 0.2724 0.126 Uiso 1 1 calc GR . . . .
H33B H 1.0727 0.3574 0.2125 0.126 Uiso 1 1 calc GR . . . .
H33C H 0.8995 0.3769 0.2279 0.126 Uiso 1 1 calc GR . . . .
C34 C 1.0167(3) 0.5297(2) 0.28059(17) 0.0659(6) Uani 1 1 d . . . . .
H34A H 0.9330 0.5619 0.2387 0.099 Uiso 1 1 calc GR . . . .
H34B H 1.1091 0.5356 0.2528 0.099 Uiso 1 1 calc GR . . . .
H34C H 1.0016 0.5747 0.3175 0.099 Uiso 1 1 calc GR . . . .
S2 S 0.06895(7) 0.67846(6) -0.05218(4) 0.0629(2) Uani 1 1 d . . . . .
O4 O 0.2163(2) 0.70654(17) -0.08434(13) 0.0733(5) Uani 1 1 d . . . . .
C35 C 0.1142(3) 0.5740(3) 0.05248(17) 0.0704(6) Uani 1 1 d . . . . .
H35A H 0.1675 0.6047 0.0838 0.106 Uiso 1 1 calc GR . . . .
H35B H 0.1773 0.4986 0.0518 0.106 Uiso 1 1 calc GR . . . .
H35C H 0.0227 0.5615 0.0791 0.106 Uiso 1 1 calc GR . . . .
C36 C -0.0378(4) 0.8047(3) -0.0287(2) 0.0873(9) Uani 1 1 d . . . . .
H36A H -0.0721 0.8727 -0.0807 0.131 Uiso 1 1 calc GR . . . .
H36B H 0.0247 0.8242 0.0057 0.131 Uiso 1 1 calc GR . . . .
H36C H -0.1238 0.7853 0.0015 0.131 Uiso 1 1 calc GR . . . .

loop_
_atom_site_aniso_label
_atom_site_aniso_U_11
_atom_site_aniso_U_22
_atom_site_aniso_U_33
_atom_site_aniso_U_23
_atom_site_aniso_U_13
_atom_site_aniso_U_12
Cl1 0.0553(3) 0.0608(3) 0.0549(3) -0.0148(2) 0.0092(2) -0.0230(2)
O1 0.0452(7) 0.0524(7) 0.0525(7) -0.0147(6) 0.0055(6) -0.0136(6)
O2 0.0564(8) 0.0657(9) 0.0617(9) -0.0260(7) 0.0190(7) -0.0191(7)
N1 0.0476(8) 0.0481(8) 0.0519(9) -0.0209(7) 0.0053(7) -0.0126(7)
N2 0.0525(9) 0.0461(8) 0.0594(10) -0.0155(7) 0.0067(7) -0.0119(7)
N3 0.0444(8) 0.0490(8) 0.0469(8) -0.0175(7) 0.0038(6) -0.0118(6)
N4 0.0485(9) 0.0552(9) 0.0537(9) -0.0244(7) 0.0085(7) -0.0116(7)
N5 0.0595(10) 0.0574(10) 0.0520(9) -0.0135(8) 0.0078(8) -0.0166(8)
C1 0.0572(12) 0.0515(11) 0.0690(13) -0.0237(10) 0.0053(10) -0.0106(9)
C2 0.0575(13) 0.0555(12) 0.0919(18) -0.0293(12) 0.0041(12) -0.0050(10)
C3 0.0559(12) 0.0677(14) 0.0927(18) -0.0464(13) 0.0140(12) -0.0104(10)
C4 0.0593(12) 0.0746(14) 0.0747(15) -0.0412(12) 0.0137(11) -0.0173(11)
C5 0.0531(11) 0.0575(11) 0.0644(12) -0.0295(10) 0.0061(9) -0.0127(9)
C6 0.0477(10) 0.0492(10) 0.0656(12) -0.0266(9) 0.0053(8) -0.0142(8)
C7 0.0460(9) 0.0479(10) 0.0582(11) -0.0218(8) 0.0046(8) -0.0144(8)
C8 0.0530(11) 0.0506(10) 0.0504(10) -0.0138(8) 0.0078(8) -0.0150(8)
C9 0.0446(9) 0.0473(9) 0.0511(10) -0.0186(8) 0.0049(7) -0.0141(7)
C10 0.0441(9) 0.0466(9) 0.0498(9) -0.0195(8) 0.0038(7) -0.0136(7)
C11 0.0484(10) 0.0455(9) 0.0459(9) -0.0188(7) 0.0047(7) -0.0135(7)
C12 0.0464(9) 0.0518(10) 0.0486(9) -0.0207(8) 0.0041(7) -0.0139(8)
C13 0.0502(10) 0.0518(10) 0.0469(9) -0.0180(8) 0.0054(8) -0.0189(8)
C14 0.0516(10) 0.0476(9) 0.0481(10) -0.0172(8) 0.0028(8) -0.0149(8)
C15 0.0466(9) 0.0490(10) 0.0508(10) -0.0196(8) 0.0026(7) -0.0112(8)
C16 0.0477(9) 0.0499(9) 0.0463(9) -0.0200(8) 0.0049(7) -0.0156(8)
C17 0.0611(12) 0.0501(11) 0.0595(12) -0.0127(9) 0.0027(9) -0.0148(9)
C18 0.0463(9) 0.0487(9) 0.0434(9) -0.0153(7) 0.0020(7) -0.0119(7)
C19 0.0472(10) 0.0515(10) 0.0458(9) -0.0156(8) 0.0028(7) -0.0128(8)
C20 0.0461(9) 0.0503(10) 0.0527(10) -0.0159(8) 0.0081(8) -0.0118(8)
C21 0.0591(12) 0.0549(11) 0.0540(11) -0.0159(9) 0.0052(9) -0.0203(9)
C22 0.0680(14) 0.0614(12) 0.0646(13) -0.0220(10) 0.0057(10) -0.0256(11)
C23 0.0626(13) 0.0543(11) 0.0730(14) -0.0183(10) 0.0116(11) -0.0223(10)
C24 0.0641(13) 0.0541(11) 0.0629(13) -0.0091(10) 0.0107(10) -0.0174(10)
C25 0.0488(10) 0.0554(10) 0.0472(10) -0.0168(8) 0.0041(8) -0.0126(8)
C26 0.0454(9) 0.0517(10) 0.0469(9) -0.0182(8) 0.0014(7) -0.0104(8)
C27 0.0434(9) 0.0522(10) 0.0602(11) -0.0242(9) 0.0017(8) -0.0086(8)
C28 0.0522(11) 0.0531(11) 0.0668(13) -0.0240(9) 0.0086(9) -0.0135(9)
C29 0.0649(14) 0.0549(12) 0.0847(17) -0.0219(11) 0.0113(12) -0.0169(10)
C30 0.0663(14) 0.0543(12) 0.110(2) -0.0381(14) 0.0085(14) -0.0185(11)
C31 0.0626(13) 0.0698(14) 0.0957(19) -0.0500(14) 0.0039(12) -0.0141(11)
C32 0.0533(11) 0.0611(12) 0.0686(13) -0.0321(10) 0.0028(9) -0.0109(9)
S1 0.0481(3) 0.0735(4) 0.0591(3) -0.0198(3) 0.0041(2) -0.0108(2)
O3 0.0570(10) 0.0858(13) 0.0802(12) 0.0006(10) 0.0154(9) -0.0047(9)
C33 0.0779(18) 0.0835(18) 0.090(2) -0.0278(15) -0.0145(15) -0.0249(15)
C34 0.0615(13) 0.0731(14) 0.0663(13) -0.0280(11) 0.0095(11) -0.0205(11)
S2 0.0594(3) 0.0682(4) 0.0593(3) -0.0251(3) 0.0102(2) -0.0124(3)
O4 0.0720(11) 0.0657(10) 0.0829(12) -0.0311(9) 0.0306(9) -0.0171(8)
C35 0.0569(13) 0.0824(16) 0.0653(14) -0.0250(12) 0.0026(10) -0.0106(12)
C36 0.0792(18) 0.0779(17) 0.099(2) -0.0365(16) 0.0339(16) -0.0092(14)

loop_
_atom_type_symbol
_atom_type_description
_atom_type_scat_dispersion_real
_atom_type_scat_dispersion_imag
_atom_type_scat_source
C C 0.0181 0.0091 'International Tables Vol C Tables 4.2.6.8 and 6.1.1.4'
H H 0.0000 0.0000 'International Tables Vol C Tables 4.2.6.8 and 6.1.1.4'
Cl Cl 0.3639 0.7018 'International Tables Vol C Tables 4.2.6.8 and 6.1.1.4'
N N 0.0311 0.0180 'International Tables Vol C Tables 4.2.6.8 and 6.1.1.4'
O O 0.0492 0.0322 'International Tables Vol C Tables 4.2.6.8 and 6.1.1.4'
S S 0.3331 0.5567 'International Tables Vol C Tables 4.2.6.8 and 6.1.1.4'

loop_
_geom_angle_atom_site_label_1
_geom_angle_atom_site_label_2
_geom_angle_atom_site_label_3
_geom_angle
_geom_angle_site_symmetry_1
_geom_angle_site_symmetry_3
_geom_angle_publ_flag
C16 O1 H1 109.4 . . ?
C7 N1 C10 118.70(17) . . ?
C8 N2 C7 115.11(18) . . ?
C26 N3 C18 116.72(17) . . ?
C25 N4 H4 118.4 . . ?
C26 N4 H4 118.3 . . ?
C26 N4 C25 123.29(18) . . ?
C20 N5 C24 116.4(2) . . ?
C2 C1 H1A 119.9 . . ?
C2 C1 C6 120.3(2) . . ?
C6 C1 H1A 119.9 . . ?
C1 C2 H2 119.9 . . ?
C3 C2 C1 120.1(2) . . ?
C3 C2 H2 119.9 . . ?
C2 C3 H3 120.1 . . ?
C4 C3 C2 119.8(2) . . ?
C4 C3 H3 120.1 . . ?
C3 C4 H4A 119.6 . . ?
C3 C4 C5 120.8(2) . . ?
C5 C4 H4A 119.6 . . ?
C4 C5 H5 120.2 . . ?
C6 C5 C4 119.7(2) . . ?
C6 C5 H5 120.2 . . ?
C1 C6 C7 120.1(2) . . ?
C5 C6 C1 119.3(2) . . ?
C5 C6 C7 120.5(2) . . ?
N1 C7 N2 125.55(19) . . ?
N1 C7 C6 116.92(19) . . ?
N2 C7 C6 117.52(18) . . ?
N2 C8 H8 117.6 . . ?
N2 C8 C9 124.77(19) . . ?
C9 C8 H8 117.6 . . ?
C8 C9 C10 115.73(18) . . ?
C8 C9 C18 119.49(18) . . ?
C10 C9 C18 124.44(17) . . ?
N1 C10 C9 120.06(18) . . ?
N1 C10 C11 114.61(17) . . ?
C9 C10 C11 125.24(17) . . ?
C12 C11 C10 117.78(17) . . ?
C12 C11 C16 118.16(18) . . ?
C16 C11 C10 124.05(18) . . ?
C11 C12 H12 119.6 . . ?
C13 C12 C11 120.76(18) . . ?
C13 C12 H12 119.6 . . ?
C12 C13 Cl1 118.20(16) . . ?
C12 C13 C14 122.04(18) . . ?
C14 C13 Cl1 119.75(15) . . ?
C13 C14 C17 122.26(19) . . ?
C15 C14 C13 116.86(18) . . ?
C15 C14 C17 120.87(19) . . ?
C14 C15 H15 118.9 . . ?
C14 C15 C16 122.12(19) . . ?
C16 C15 H15 118.9 . . ?
O1 C16 C11 118.74(17) . . ?
O1 C16 C15 121.32(18) . . ?
C15 C16 C11 119.92(18) . . ?
C14 C17 H17A 109.5 . . ?
C14 C17 H17B 109.5 . . ?
C14 C17 H17C 109.5 . . ?
H17A C17 H17B 109.5 . . ?
H17A C17 H17C 109.5 . . ?
H17B C17 H17C 109.5 . . ?
N3 C18 C9 112.75(16) . . ?
C19 C18 N3 124.46(18) . . ?
C19 C18 C9 122.74(18) . . ?
C18 C19 C20 123.57(18) . . ?
C18 C19 C25 117.90(19) . . ?
C25 C19 C20 118.14(18) . . ?
N5 C20 C19 117.08(19) . . ?
N5 C20 C21 122.9(2) . . ?
C21 C20 C19 120.05(18) . . ?
C20 C21 H21 120.4 . . ?
C20 C21 C22 119.1(2) . . ?
C22 C21 H21 120.4 . . ?
C21 C22 H22 120.7 . . ?
C23 C22 C21 118.5(2) . . ?
C23 C22 H22 120.7 . . ?
C22 C23 H23 120.9 . . ?
C24 C23 C22 118.2(2) . . ?
C24 C23 H23 120.9 . . ?
N5 C24 C23 124.8(2) . . ?
N5 C24 H24 117.6 . . ?
C23 C24 H24 117.6 . . ?
O2 C25 N4 119.53(19) . . ?
O2 C25 C19 126.0(2) . . ?
N4 C25 C19 114.39(18) . . ?
N3 C26 N4 123.18(19) . . ?
N3 C26 C27 118.95(18) . . ?
N4 C26 C27 117.87(18) . . ?
C28 C27 C26 118.27(19) . . ?
C32 C27 C26 121.4(2) . . ?
C32 C27 C28 120.3(2) . . ?
C27 C28 H28 120.3 . . ?
C29 C28 C27 119.4(2) . . ?
C29 C28 H28 120.3 . . ?
C28 C29 H29 119.8 . . ?
C30 C29 C28 120.4(3) . . ?
C30 C29 H29 119.8 . . ?
C29 C30 H30 119.8 . . ?
C29 C30 C31 120.4(2) . . ?
C31 C30 H30 119.8 . . ?
C30 C31 H31 120.3 . . ?
C32 C31 C30 119.5(2) . . ?
C32 C31 H31 120.3 . . ?
C27 C32 H32 120.0 . . ?
C31 C32 C27 119.9(2) . . ?
C31 C32 H32 120.0 . . ?
O3 S1 C33 106.49(16) . . ?
O3 S1 C34 106.89(12) . . ?
C33 S1 C34 95.72(14) . . ?
S1 C33 H33A 109.5 . . ?
S1 C33 H33B 109.5 . . ?
S1 C33 H33C 109.5 . . ?
H33A C33 H33B 109.5 . . ?
H33A C33 H33C 109.5 . . ?
H33B C33 H33C 109.5 . . ?
S1 C34 H34A 109.5 . . ?
S1 C34 H34B 109.5 . . ?
S1 C34 H34C 109.5 . . ?
H34A C34 H34B 109.5 . . ?
H34A C34 H34C 109.5 . . ?
H34B C34 H34C 109.5 . . ?
O4 S2 C35 105.66(13) . . ?
O4 S2 C36 106.32(14) . . ?
C35 S2 C36 98.24(15) . . ?
S2 C35 H35A 109.5 . . ?
S2 C35 H35B 109.5 . . ?
S2 C35 H35C 109.5 . . ?
H35A C35 H35B 109.5 . . ?
H35A C35 H35C 109.5 . . ?
H35B C35 H35C 109.5 . . ?
S2 C36 H36A 109.5 . . ?
S2 C36 H36B 109.5 . . ?
S2 C36 H36C 109.5 . . ?
H36A C36 H36B 109.5 . . ?
H36A C36 H36C 109.5 . . ?
H36B C36 H36C 109.5 . . ?

loop_
_geom_bond_atom_site_label_1
_geom_bond_atom_site_label_2
_geom_bond_distance
_geom_bond_site_symmetry_2
_geom_bond_publ_flag
Cl1 C13 1.744(2) . ?
O1 H1 0.8400 . ?
O1 C16 1.352(2) . ?
O2 C25 1.233(3) . ?
N1 C7 1.339(3) . ?
N1 C10 1.349(3) . ?
N2 C7 1.345(3) . ?
N2 C8 1.330(3) . ?
N3 C18 1.375(3) . ?
N3 C26 1.302(3) . ?
N4 H4 0.8800 . ?
N4 C25 1.389(3) . ?
N4 C26 1.355(3) . ?
N5 C20 1.342(3) . ?
N5 C24 1.342(3) . ?
C1 H1A 0.9300 . ?
C1 C2 1.389(3) . ?
C1 C6 1.392(3) . ?
C2 H2 0.9300 . ?
C2 C3 1.383(4) . ?
C3 H3 0.9300 . ?
C3 C4 1.374(4) . ?
C4 H4A 0.9300 . ?
C4 C5 1.393(3) . ?
C5 H5 0.9300 . ?
C5 C6 1.392(3) . ?
C6 C7 1.488(3) . ?
C8 H8 0.9300 . ?
C8 C9 1.396(3) . ?
C9 C10 1.407(3) . ?
C9 C18 1.487(3) . ?
C10 C11 1.484(3) . ?
C11 C12 1.393(3) . ?
C11 C16 1.406(3) . ?
C12 H12 0.9300 . ?
C12 C13 1.380(3) . ?
C13 C14 1.398(3) . ?
C14 C15 1.391(3) . ?
C14 C17 1.506(3) . ?
C15 H15 0.9300 . ?
C15 C16 1.394(3) . ?
C17 H17A 0.9600 . ?
C17 H17B 0.9600 . ?
C17 H17C 0.9600 . ?
C18 C19 1.372(3) . ?
C19 C20 1.491(3) . ?
C19 C25 1.448(3) . ?
C20 C21 1.388(3) . ?
C21 H21 0.9300 . ?
C21 C22 1.390(3) . ?
C22 H22 0.9300 . ?
C22 C23 1.380(4) . ?
C23 H23 0.9300 . ?
C23 C24 1.373(4) . ?
C24 H24 0.9300 . ?
C26 C27 1.486(3) . ?
C27 C28 1.396(3) . ?
C27 C32 1.390(3) . ?
C28 H28 0.9300 . ?
C28 C29 1.389(3) . ?
C29 H29 0.9300 . ?
C29 C30 1.376(4) . ?
C30 H30 0.9300 . ?
C30 C31 1.400(5) . ?
C31 H31 0.9300 . ?
C31 C32 1.389(4) . ?
C32 H32 0.9300 . ?
S1 O3 1.499(2) . ?
S1 C33 1.775(3) . ?
S1 C34 1.786(3) . ?
C33 H33A 0.9600 . ?
C33 H33B 0.9600 . ?
C33 H33C 0.9600 . ?
C34 H34A 0.9600 . ?
C34 H34B 0.9600 . ?
C34 H34C 0.9600 . ?
S2 O4 1.5152(19) . ?
S2 C35 1.756(3) . ?
S2 C36 1.776(3) . ?
C35 H35A 0.9600 . ?
C35 H35B 0.9600 . ?
C35 H35C 0.9600 . ?
C36 H36A 0.9600 . ?
C36 H36B 0.9600 . ?
C36 H36C 0.9600 . ?

loop_
_geom_torsion_atom_site_label_1
_geom_torsion_atom_site_label_2
_geom_torsion_atom_site_label_3
_geom_torsion_atom_site_label_4
_geom_torsion
_geom_torsion_site_symmetry_1
_geom_torsion_site_symmetry_2
_geom_torsion_site_symmetry_3
_geom_torsion_site_symmetry_4
_geom_torsion_publ_flag
Cl1 C13 C14 C15 -179.59(14) . . . . ?
Cl1 C13 C14 C17 -0.6(3) . . . . ?
N1 C10 C11 C12 35.6(2) . . . . ?
N1 C10 C11 C16 -143.46(19) . . . . ?
N2 C8 C9 C10 -2.2(3) . . . . ?
N2 C8 C9 C18 171.43(19) . . . . ?
N3 C18 C19 C20 -174.27(18) . . . . ?
N3 C18 C19 C25 -1.6(3) . . . . ?
N3 C26 C27 C28 -38.9(3) . . . . ?
N3 C26 C27 C32 140.8(2) . . . . ?
N4 C26 C27 C28 140.5(2) . . . . ?
N4 C26 C27 C32 -39.8(3) . . . . ?
N5 C20 C21 C22 0.6(3) . . . . ?
C1 C2 C3 C4 0.5(4) . . . . ?
C1 C6 C7 N1 -163.98(19) . . . . ?
C1 C6 C7 N2 14.6(3) . . . . ?
C2 C1 C6 C5 -1.8(3) . . . . ?
C2 C1 C6 C7 175.1(2) . . . . ?
C2 C3 C4 C5 -1.7(4) . . . . ?
C3 C4 C5 C6 1.1(4) . . . . ?
C4 C5 C6 C1 0.6(3) . . . . ?
C4 C5 C6 C7 -176.2(2) . . . . ?
C5 C6 C7 N1 12.9(3) . . . . ?
C5 C6 C7 N2 -168.5(2) . . . . ?
C6 C1 C2 C3 1.3(4) . . . . ?
C7 N1 C10 C9 -1.2(3) . . . . ?
C7 N1 C10 C11 -178.07(17) . . . . ?
C7 N2 C8 C9 -0.3(3) . . . . ?
C8 N2 C7 N1 2.3(3) . . . . ?
C8 N2 C7 C6 -176.21(18) . . . . ?
C8 C9 C10 N1 2.9(3) . . . . ?
C8 C9 C10 C11 179.38(18) . . . . ?
C8 C9 C18 N3 -125.6(2) . . . . ?
C8 C9 C18 C19 51.9(3) . . . . ?
C9 C10 C11 C12 -141.1(2) . . . . ?
C9 C10 C11 C16 39.9(3) . . . . ?
C9 C18 C19 C20 8.5(3) . . . . ?
C9 C18 C19 C25 -178.80(18) . . . . ?
C10 N1 C7 N2 -1.5(3) . . . . ?
C10 N1 C7 C6 176.97(17) . . . . ?
C10 C9 C18 N3 47.4(3) . . . . ?
C10 C9 C18 C19 -135.1(2) . . . . ?
C10 C11 C12 C13 176.64(17) . . . . ?
C10 C11 C16 O1 4.5(3) . . . . ?
C10 C11 C16 C15 -177.24(17) . . . . ?
C11 C12 C13 Cl1 -177.46(15) . . . . ?
C11 C12 C13 C14 1.9(3) . . . . ?
C12 C11 C16 O1 -174.53(16) . . . . ?
C12 C11 C16 C15 3.7(3) . . . . ?
C12 C13 C14 C15 1.0(3) . . . . ?
C12 C13 C14 C17 -179.93(19) . . . . ?
C13 C14 C15 C16 -1.6(3) . . . . ?
C14 C15 C16 O1 177.38(17) . . . . ?
C14 C15 C16 C11 -0.8(3) . . . . ?
C16 C11 C12 C13 -4.3(3) . . . . ?
C17 C14 C15 C16 179.39(19) . . . . ?
C18 N3 C26 N4 -1.9(3) . . . . ?
C18 N3 C26 C27 177.40(17) . . . . ?
C18 C9 C10 N1 -170.35(17) . . . . ?
C18 C9 C10 C11 6.1(3) . . . . ?
C18 C19 C20 N5 -125.2(2) . . . . ?
C18 C19 C20 C21 55.5(3) . . . . ?
C18 C19 C25 O2 -175.1(2) . . . . ?
C18 C19 C25 N4 1.6(3) . . . . ?
C19 C20 C21 C22 180.0(2) . . . . ?
C20 N5 C24 C23 0.6(4) . . . . ?
C20 C19 C25 O2 -2.0(3) . . . . ?
C20 C19 C25 N4 174.66(17) . . . . ?
C20 C21 C22 C23 -0.2(4) . . . . ?
C21 C22 C23 C24 0.0(4) . . . . ?
C22 C23 C24 N5 -0.2(4) . . . . ?
C24 N5 C20 C19 179.88(19) . . . . ?
C24 N5 C20 C21 -0.8(3) . . . . ?
C25 N4 C26 N3 2.2(3) . . . . ?
C25 N4 C26 C27 -177.13(18) . . . . ?
C25 C19 C20 N5 62.2(3) . . . . ?
C25 C19 C20 C21 -117.2(2) . . . . ?
C26 N3 C18 C9 179.15(17) . . . . ?
C26 N3 C18 C19 1.7(3) . . . . ?
C26 N4 C25 O2 175.0(2) . . . . ?
C26 N4 C25 C19 -1.9(3) . . . . ?
C26 C27 C28 C29 -179.1(2) . . . . ?
C26 C27 C32 C31 -178.8(2) . . . . ?
C27 C28 C29 C30 -1.9(4) . . . . ?
C28 C27 C32 C31 0.9(3) . . . . ?
C28 C29 C30 C31 0.6(4) . . . . ?
C29 C30 C31 C32 1.5(4) . . . . ?
C30 C31 C32 C27 -2.2(4) . . . . ?
C32 C27 C28 C29 1.1(3) . . . . ?
